data_4106631
loop_
_publ_author_name
'Wenshan Ren'
'Guofu Zi'
'De-Cai Fang'
'Marc D. Walter'

_publ_section_title
;
 Thorium Oxo and Sulfido Metallocenes: Synthesis, Structure, Reactivity,
 and Computational Studies
;
_journal_name_full 'Journal of the American Chemical Society'
_journal_page_first 13183
_journal_page_last 13196
_journal_paper_doi 10.1021/ja205280k
_journal_volume 133
_journal_year 2011
_chemical_formula_moiety 'C47 H68 O2 Th'
_chemical_formula_sum 'C47 H68 O2 Th'
_chemical_formula_weight 897.05
_chemical_name_systematic
;
 ?
;
_space_group_IT_number 154
_symmetry_cell_setting trigonal
_symmetry_space_group_name_Hall 'P 32 2"'
_symmetry_space_group_name_H-M 'P 32 2 1'
_atom_sites_solution_hydrogens geom
_atom_sites_solution_primary direct
_atom_sites_solution_secondary difmap
_audit_creation_method SHELXL-97
_cell_angle_alpha 90.00
_cell_angle_beta 90.00
_cell_angle_gamma 120.00
_cell_formula_units_Z 3
_cell_length_a 17.0548(14)
_cell_length_b 17.0548(14)
_cell_length_c 12.2849(12)
_cell_measurement_reflns_used 2786
_cell_measurement_temperature 150(2)
_cell_measurement_theta_max 21.36
_cell_measurement_theta_min 2.39
_cell_volume 3094.5(5)
_computing_cell_refinement 'Bruker SMART'
_computing_data_collection 'Bruker SMART'
_computing_data_reduction 'Bruker SAINT'
_computing_molecular_graphics 'Bruker SHELXTL'
_computing_publication_material 'Bruker SHELXTL'
_computing_structure_refinement 'SHELXL-97 (Sheldrick, 1997)'
_computing_structure_solution 'SHELXS-97 (Sheldrick, 1990)'
_diffrn_ambient_temperature 150(2)
_diffrn_measured_fraction_theta_full 0.995
_diffrn_measured_fraction_theta_max 0.995
_diffrn_measurement_device_type 'CCD area detector'
_diffrn_measurement_method 'phi and omega scans'
_diffrn_radiation_monochromator graphite
_diffrn_radiation_source 'fine-focus sealed tube'
_diffrn_radiation_type MoK\a
_diffrn_radiation_wavelength 0.71073
_diffrn_reflns_av_R_equivalents 0.0640
_diffrn_reflns_av_sigmaI/netI 0.0644
_diffrn_reflns_limit_h_max 19
_diffrn_reflns_limit_h_min -22
_diffrn_reflns_limit_k_max 21
_diffrn_reflns_limit_k_min -21
_diffrn_reflns_limit_l_max 15
_diffrn_reflns_limit_l_min -15
_diffrn_reflns_number 18640
_diffrn_reflns_theta_full 27.56
_diffrn_reflns_theta_max 27.56
_diffrn_reflns_theta_min 2.16
_exptl_absorpt_coefficient_mu 3.650
_exptl_absorpt_correction_T_max 0.5595
_exptl_absorpt_correction_T_min 0.5289
_exptl_absorpt_correction_type multi-scan
_exptl_absorpt_process_details SADABS
_exptl_crystal_colour Colorless
_exptl_crystal_density_diffrn 1.444
_exptl_crystal_description Block
_exptl_crystal_F_000 1368
_exptl_crystal_size_max 0.20
_exptl_crystal_size_mid 0.20
_exptl_crystal_size_min 0.18
_refine_diff_density_max 1.561
_refine_diff_density_min -0.847
_refine_diff_density_rms 0.099
_refine_ls_abs_structure_details 'Flack H D (1983), Acta Cryst. A39, 876-881'
_refine_ls_abs_structure_Flack -0.010(8)
_refine_ls_extinction_method none
_refine_ls_goodness_of_fit_ref 0.978
_refine_ls_hydrogen_treatment constr
_refine_ls_matrix_type full
_refine_ls_number_parameters 236
_refine_ls_number_reflns 4748
_refine_ls_number_restraints 0
_refine_ls_restrained_S_all 0.978
_refine_ls_R_factor_all 0.0347
_refine_ls_R_factor_gt 0.0323
_refine_ls_shift/su_max 0.002
_refine_ls_shift/su_mean 0.000
_refine_ls_structure_factor_coef Fsqd
_refine_ls_weighting_details 'calc w=1/[\s^2^(Fo^2^)+(0.0044P)^2^+0.0000P] where P=(Fo^2^+2Fc^2^)/3'
_refine_ls_weighting_scheme calc
_refine_ls_wR_factor_gt 0.0522
_refine_ls_wR_factor_ref 0.0529
_reflns_number_gt 4533
_reflns_number_total 4748
_reflns_threshold_expression >2sigma(I)
_cod_data_source_file ja205280k_si_002_02.cif
_cod_data_source_block compound7
_cod_database_code 4106631

loop_
_symmetry_equiv_pos_as_xyz
'x, y, z'
'-y, x-y, z+2/3'
'-x+y, -x, z+1/3'
'y, x, -z'
'x-y, -y, -z+1/3'
'-x, -x+y, -z+2/3'

loop_
_atom_site_label
_atom_site_type_symbol
_atom_site_fract_x
_atom_site_fract_y
_atom_site_fract_z
_atom_site_U_iso_or_equiv
_atom_site_adp_type
_atom_site_occupancy
_atom_site_symmetry_multiplicity
_atom_site_calc_flag
_atom_site_refinement_flags
C1 C 0.5647(3) 0.8732(3) 0.3502(3) 0.0161(9) Uani 1 1 d .
C2 C 0.5011(2) 0.9029(3) 0.3258(3) 0.0174(9) Uani 1 1 d .
C3 C 0.4696(3) 0.8724(3) 0.2180(3) 0.0177(9) Uani 1 1 d .
H3 H 0.4288 0.8836 0.1806 0.021 Uiso 1 1 calc R
C4 C 0.5086(3) 0.8232(3) 0.1761(3) 0.0172(9) Uani 1 1 d .
C5 C 0.5683(3) 0.8265(2) 0.2565(3) 0.0169(9) Uani 1 1 d .
H5 H 0.6055 0.8014 0.2494 0.020 Uiso 1 1 calc R
C6 C 0.6131(3) 0.8723(2) 0.4558(3) 0.0211(9) Uani 1 1 d .
C7 C 0.6666(3) 0.8233(3) 0.4380(4) 0.0295(11) Uani 1 1 d .
H7A H 0.6259 0.7617 0.4172 0.044 Uiso 1 1 calc R
H7B H 0.6969 0.8242 0.5043 0.044 Uiso 1 1 calc R
H7C H 0.7105 0.8532 0.3815 0.044 Uiso 1 1 calc R
C8 C 0.6814(3) 0.9666(3) 0.4987(3) 0.0266(9) Uani 1 1 d .
H8A H 0.7281 0.9979 0.4456 0.040 Uiso 1 1 calc R
H8B H 0.7077 0.9608 0.5651 0.040 Uiso 1 1 calc R
H8C H 0.6510 1.0002 0.5124 0.040 Uiso 1 1 calc R
C9 C 0.5434(3) 0.8185(3) 0.5452(3) 0.0286(11) Uani 1 1 d .
H9A H 0.5104 0.8486 0.5637 0.043 Uiso 1 1 calc R
H9B H 0.5742 0.8146 0.6086 0.043 Uiso 1 1 calc R
H9C H 0.5021 0.7586 0.5192 0.043 Uiso 1 1 calc R
C10 C 0.4465(3) 0.9336(3) 0.3971(3) 0.0195(10) Uani 1 1 d .
C11 C 0.4934(3) 0.9908(3) 0.4984(4) 0.0297(12) Uani 1 1 d .
H11A H 0.5445 1.0472 0.4765 0.045 Uiso 1 1 calc R
H11B H 0.5133 0.9586 0.5442 0.045 Uiso 1 1 calc R
H11C H 0.4515 1.0022 0.5378 0.045 Uiso 1 1 calc R
C12 C 0.3608(2) 0.8466(3) 0.4337(3) 0.0245(10) Uani 1 1 d .
H12A H 0.3778 0.8109 0.4777 0.037 Uiso 1 1 calc R
H12B H 0.3282 0.8123 0.3709 0.037 Uiso 1 1 calc R
H12C H 0.3230 0.8623 0.4754 0.037 Uiso 1 1 calc R
C13 C 0.4147(3) 0.9881(3) 0.3298(4) 0.0300(12) Uani 1 1 d .
H13A H 0.3812 1.0066 0.3755 0.045 Uiso 1 1 calc R
H13B H 0.3767 0.9513 0.2715 0.045 Uiso 1 1 calc R
H13C H 0.4664 1.0407 0.3003 0.045 Uiso 1 1 calc R
C14 C 0.4886(3) 0.7738(3) 0.0668(3) 0.0211(10) Uani 1 1 d .
C15 C 0.3910(3) 0.7410(3) 0.0325(4) 0.0341(13) Uani 1 1 d .
H15A H 0.3505 0.7007 0.0869 0.051 Uiso 1 1 calc R
H15B H 0.3791 0.7097 -0.0357 0.051 Uiso 1 1 calc R
H15C H 0.3821 0.7921 0.0249 0.051 Uiso 1 1 calc R
C16 C 0.5511(3) 0.8384(3) -0.0206(3) 0.0281(12) Uani 1 1 d .
H16A H 0.5437 0.8906 -0.0242 0.042 Uiso 1 1 calc R
H16B H 0.5361 0.8082 -0.0898 0.042 Uiso 1 1 calc R
H16C H 0.6128 0.8570 -0.0028 0.042 Uiso 1 1 calc R
C17 C 0.5031(3) 0.6938(3) 0.0759(3) 0.0350(13) Uani 1 1 d .
H17A H 0.5647 0.7144 0.0963 0.052 Uiso 1 1 calc R
H17B H 0.4907 0.6633 0.0069 0.052 Uiso 1 1 calc R
H17C H 0.4631 0.6528 0.1301 0.052 Uiso 1 1 calc R
C18 C 0.8141(4) 1.0000 0.1667 0.0253(15) Uani 1 2 d S
C19 C 0.9059(3) 1.0798(3) 0.1340(4) 0.0299(12) Uani 1 1 d .
C20 C 0.9484(4) 1.0739(4) 0.0399(4) 0.0456(15) Uani 1 1 d .
H20 H 0.9211 1.0214 -0.0019 0.055 Uiso 1 1 calc R
C21 C 1.0312(4) 1.1461(4) 0.0085(5) 0.0545(18) Uani 1 1 d .
H21 H 1.0592 1.1422 -0.0545 0.065 Uiso 1 1 calc R
C22 C 1.0717(3) 1.2234(5) 0.0705(5) 0.061(2) Uani 1 1 d .
H22 H 1.1268 1.2721 0.0487 0.073 Uiso 1 1 calc R
C23 C 1.0316(4) 1.2289(4) 0.1634(5) 0.0589(18) Uani 1 1 d .
H23 H 1.0605 1.2805 0.2065 0.071 Uiso 1 1 calc R
C24 C 0.9473(3) 1.1573(4) 0.1943(4) 0.0423(14) Uani 1 1 d .
H24 H 0.9191 1.1624 0.2566 0.051 Uiso 1 1 calc R
O1 O 0.77631(18) 1.0251(2) 0.2545(2) 0.0249(7) Uani 1 1 d .
Th1 Th 0.653343(10) 1.0000 0.1667 0.01686(6) Uani 1 2 d S

loop_
_atom_site_aniso_label
_atom_site_aniso_U_11
_atom_site_aniso_U_22
_atom_site_aniso_U_33
_atom_site_aniso_U_23
_atom_site_aniso_U_13
_atom_site_aniso_U_12
C1 0.018(2) 0.013(2) 0.013(2) 0.0022(16) 0.0010(17) 0.0043(18)
C2 0.020(2) 0.017(2) 0.014(2) 0.0026(16) 0.0011(15) 0.0085(19)
C3 0.018(2) 0.018(2) 0.013(2) 0.0046(17) 0.0024(16) 0.0066(18)
C4 0.022(2) 0.014(2) 0.015(2) 0.0031(17) 0.0055(17) 0.008(2)
C5 0.023(3) 0.0133(18) 0.0134(19) 0.0026(14) 0.0009(17) 0.0079(19)
C6 0.018(2) 0.0189(19) 0.018(2) 0.0034(15) -0.0053(19) 0.003(2)
C7 0.034(3) 0.028(3) 0.024(3) 0.004(2) -0.007(2) 0.014(2)
C8 0.028(3) 0.026(2) 0.0177(18) 0.0008(18) -0.0085(19) 0.0074(18)
C9 0.028(3) 0.027(3) 0.022(2) 0.0052(19) -0.005(2) 0.007(2)
C10 0.025(2) 0.019(2) 0.015(2) 0.0015(18) 0.0063(18) 0.011(2)
C11 0.029(3) 0.023(3) 0.032(3) -0.004(2) 0.008(2) 0.010(2)
C12 0.026(2) 0.026(3) 0.021(2) -0.0011(19) 0.0049(16) 0.012(2)
C13 0.041(3) 0.036(3) 0.025(3) 0.012(2) 0.013(2) 0.028(3)
C14 0.029(3) 0.020(2) 0.013(2) -0.0035(18) -0.0037(19) 0.011(2)
C15 0.033(3) 0.042(3) 0.019(3) -0.014(2) -0.009(2) 0.012(3)
C16 0.039(3) 0.026(3) 0.016(2) 0.0006(19) 0.003(2) 0.013(2)
C17 0.061(4) 0.029(2) 0.019(2) -0.0046(17) -0.006(2) 0.025(3)
C18 0.022(3) 0.035(4) 0.023(4) 0.008(3) 0.0041(15) 0.018(2)
C19 0.021(3) 0.042(3) 0.032(3) 0.018(2) 0.004(2) 0.019(2)
C20 0.044(4) 0.051(4) 0.054(4) 0.024(3) 0.023(3) 0.032(3)
C21 0.040(4) 0.072(5) 0.067(4) 0.046(4) 0.036(3) 0.040(4)
C22 0.024(3) 0.078(5) 0.070(4) 0.053(4) 0.015(3) 0.017(3)
C23 0.040(3) 0.058(4) 0.053(4) 0.019(3) -0.013(3) 0.005(3)
C24 0.026(2) 0.054(4) 0.034(3) 0.018(3) 0.001(2) 0.010(3)
O1 0.0219(16) 0.0366(19) 0.0169(15) 0.0048(14) 0.0015(12) 0.0150(15)
Th1 0.01758(9) 0.01692(11) 0.01586(9) 0.00396(8) 0.00198(4) 0.00846(6)

loop_
_atom_type_symbol
_atom_type_description
_atom_type_scat_dispersion_real
_atom_type_scat_dispersion_imag
_atom_type_scat_source
C C 0.0033 0.0016 'International Tables Vol C Tables 4.2.6.8 and 6.1.1.4'
H H 0.0000 0.0000 'International Tables Vol C Tables 4.2.6.8 and 6.1.1.4'
O O 0.0106 0.0060 'International Tables Vol C Tables 4.2.6.8 and 6.1.1.4'
Th Th -7.2400 8.8979 'International Tables Vol C Tables 4.2.6.8 and 6.1.1.4'

loop_
_geom_angle_atom_site_label_1
_geom_angle_atom_site_label_2
_geom_angle_atom_site_label_3
_geom_angle
_geom_angle_site_symmetry_1
_geom_angle_site_symmetry_3
C5 C1 C2 106.3(3) . .
C5 C1 C6 120.2(4) . .
C2 C1 C6 132.8(4) . .
C5 C1 Th1 69.1(2) . .
C2 C1 Th1 77.5(2) . .
C6 C1 Th1 124.6(2) . .
C3 C2 C1 106.1(3) . .
C3 C2 C10 117.9(3) . .
C1 C2 C10 133.5(3) . .
C3 C2 Th1 70.1(2) . .
C1 C2 Th1 74.5(2) . .
C10 C2 Th1 133.0(3) . .
C4 C3 C2 110.8(4) . .
C4 C3 Th1 73.0(2) . .
C2 C3 Th1 81.8(2) . .
C4 C3 H3 124.6 . .
C2 C3 H3 124.6 . .
Th1 C3 H3 112.5 . .
C5 C4 C3 105.7(3) . .
C5 C4 C14 126.7(4) . .
C3 C4 C14 127.6(4) . .
C5 C4 Th1 75.7(2) . .
C3 C4 Th1 78.3(2) . .
C14 C4 Th1 113.1(3) . .
C4 C5 C1 111.1(4) . .
C4 C5 Th1 75.2(2) . .
C1 C5 Th1 82.6(2) . .
C4 C5 H5 124.5 . .
C1 C5 H5 124.5 . .
Th1 C5 H5 109.8 . .
C7 C6 C8 106.0(4) . .
C7 C6 C9 105.6(3) . .
C8 C6 C9 109.6(3) . .
C7 C6 C1 110.7(3) . .
C8 C6 C1 114.1(3) . .
C9 C6 C1 110.4(4) . .
C6 C7 H7A 109.5 . .
C6 C7 H7B 109.5 . .
H7A C7 H7B 109.5 . .
C6 C7 H7C 109.5 . .
H7A C7 H7C 109.5 . .
H7B C7 H7C 109.5 . .
C6 C8 H8A 109.5 . .
C6 C8 H8B 109.5 . .
H8A C8 H8B 109.5 . .
C6 C8 H8C 109.5 . .
H8A C8 H8C 109.5 . .
H8B C8 H8C 109.5 . .
C6 C9 H9A 109.5 . .
C6 C9 H9B 109.5 . .
H9A C9 H9B 109.5 . .
C6 C9 H9C 109.5 . .
H9A C9 H9C 109.5 . .
H9B C9 H9C 109.5 . .
C13 C10 C11 106.4(4) . .
C13 C10 C12 106.8(4) . .
C11 C10 C12 108.4(3) . .
C13 C10 C2 110.9(3) . .
C11 C10 C2 117.6(4) . .
C12 C10 C2 106.3(3) . .
C10 C11 H11A 109.5 . .
C10 C11 H11B 109.5 . .
H11A C11 H11B 109.5 . .
C10 C11 H11C 109.5 . .
H11A C11 H11C 109.5 . .
H11B C11 H11C 109.5 . .
C10 C12 H12A 109.5 . .
C10 C12 H12B 109.5 . .
H12A C12 H12B 109.5 . .
C10 C12 H12C 109.5 . .
H12A C12 H12C 109.5 . .
H12B C12 H12C 109.5 . .
C10 C13 H13A 109.5 . .
C10 C13 H13B 109.5 . .
H13A C13 H13B 109.5 . .
C10 C13 H13C 109.5 . .
H13A C13 H13C 109.5 . .
H13B C13 H13C 109.5 . .
C17 C14 C16 109.5(4) . .
C17 C14 C15 109.3(4) . .
C16 C14 C15 108.1(4) . .
C17 C14 C4 110.0(3) . .
C16 C14 C4 109.7(3) . .
C15 C14 C4 110.2(4) . .
C14 C15 H15A 109.5 . .
C14 C15 H15B 109.5 . .
H15A C15 H15B 109.5 . .
C14 C15 H15C 109.5 . .
H15A C15 H15C 109.5 . .
H15B C15 H15C 109.5 . .
C14 C16 H16A 109.5 . .
C14 C16 H16B 109.5 . .
H16A C16 H16B 109.5 . .
C14 C16 H16C 109.5 . .
H16A C16 H16C 109.5 . .
H16B C16 H16C 109.5 . .
C14 C17 H17A 109.5 . .
C14 C17 H17B 109.5 . .
H17A C17 H17B 109.5 . .
C14 C17 H17C 109.5 . .
H17A C17 H17C 109.5 . .
H17B C17 H17C 109.5 . .
O1 C18 O1 106.1(5) . 5_675
O1 C18 C19 110.5(2) . 5_675
O1 C18 C19 110.3(2) 5_675 5_675
O1 C18 C19 110.3(2) . .
O1 C18 C19 110.5(2) 5_675 .
C19 C18 C19 109.2(5) 5_675 .
O1 C18 Th1 53.1(2) . .
O1 C18 Th1 53.1(2) 5_675 .
C19 C18 Th1 125.4(3) 5_675 .
C19 C18 Th1 125.4(3) . .
C24 C19 C20 119.0(5) . .
C24 C19 C18 121.6(4) . .
C20 C19 C18 119.4(4) . .
C21 C20 C19 120.1(6) . .
C21 C20 H20 120.0 . .
C19 C20 H20 120.0 . .
C22 C21 C20 120.0(6) . .
C22 C21 H21 120.0 . .
C20 C21 H21 120.0 . .
C23 C22 C21 120.2(5) . .
C23 C22 H22 119.9 . .
C21 C22 H22 119.9 . .
C22 C23 C24 120.2(6) . .
C22 C23 H23 119.9 . .
C24 C23 H23 119.9 . .
C19 C24 C23 120.5(5) . .
C19 C24 H24 119.8 . .
C23 C24 H24 119.8 . .
C18 O1 Th1 95.7(2) . .
O1 Th1 O1 62.39(15) . 5_675
O1 Th1 C18 31.19(7) . .
O1 Th1 C18 31.19(7) 5_675 .
O1 Th1 C4 115.63(11) . .
O1 Th1 C4 99.10(12) 5_675 .
C18 Th1 C4 110.20(8) . .
O1 Th1 C4 99.10(12) . 5_675
O1 Th1 C4 115.63(11) 5_675 5_675
C18 Th1 C4 110.20(8) . 5_675
C4 Th1 C4 139.60(17) . 5_675
O1 Th1 C5 87.23(11) . .
O1 Th1 C5 91.74(12) 5_675 .
C18 Th1 C5 89.40(9) . .
C4 Th1 C5 29.08(11) . .
C4 Th1 C5 151.79(12) 5_675 .
O1 Th1 C5 91.74(12) . 5_675
O1 Th1 C5 87.23(11) 5_675 5_675
C18 Th1 C5 89.40(9) . 5_675
C4 Th1 C5 151.79(12) . 5_675
C4 Th1 C5 29.08(11) 5_675 5_675
C5 Th1 C5 178.80(18) . 5_675
O1 Th1 C3 128.04(11) . .
O1 Th1 C3 127.65(12) 5_675 .
C18 Th1 C3 135.82(8) . .
C4 Th1 C3 28.79(11) . .
C4 Th1 C3 112.41(12) 5_675 .
C5 Th1 C3 46.62(12) . .
C5 Th1 C3 134.58(12) 5_675 .
O1 Th1 C3 127.65(12) . 5_675
O1 Th1 C3 128.04(11) 5_675 5_675
C18 Th1 C3 135.82(8) . 5_675
C4 Th1 C3 112.41(12) . 5_675
C4 Th1 C3 28.79(11) 5_675 5_675
C5 Th1 C3 134.58(12) . 5_675
C5 Th1 C3 46.62(12) 5_675 5_675
C3 Th1 C3 88.35(17) . 5_675
O1 Th1 C1 81.82(10) . .
O1 Th1 C1 113.01(10) 5_675 .
C18 Th1 C1 98.35(8) . .
C4 Th1 C1 47.58(11) . .
C4 Th1 C1 125.04(11) 5_675 .
C5 Th1 C1 28.36(10) . .
C5 Th1 C1 152.01(10) 5_675 .
C3 Th1 C1 46.35(11) . .
C3 Th1 C1 118.81(11) 5_675 .
O1 Th1 C1 113.01(11) . 5_675
O1 Th1 C1 81.82(10) 5_675 5_675
C18 Th1 C1 98.35(8) . 5_675
C4 Th1 C1 125.04(11) . 5_675
C4 Th1 C1 47.58(11) 5_675 5_675
C5 Th1 C1 152.01(10) . 5_675
C5 Th1 C1 28.36(10) 5_675 5_675
C3 Th1 C1 118.81(11) . 5_675
C3 Th1 C1 46.35(11) 5_675 5_675
C1 Th1 C1 163.29(16) . 5_675
O1 Th1 C2 105.38(10) . .
O1 Th1 C2 137.98(11) 5_675 .
C18 Th1 C2 126.11(7) . .
C4 Th1 C2 47.26(11) . .
C4 Th1 C2 105.77(11) 5_675 .
C5 Th1 C2 46.34(11) . .
C5 Th1 C2 134.64(11) 5_675 .
C3 Th1 C2 28.05(10) . .
C3 Th1 C2 92.13(11) 5_675 .
C1 Th1 C2 27.93(10) . .
C1 Th1 C2 135.42(12) 5_675 .

loop_
_geom_bond_atom_site_label_1
_geom_bond_atom_site_label_2
_geom_bond_distance
_geom_bond_site_symmetry_2
C1 C5 1.419(5) .
C1 C2 1.440(5) .
C1 C6 1.542(5) .
C1 Th1 2.962(4) .
C2 C3 1.426(5) .
C2 C10 1.548(5) .
C2 Th1 3.001(4) .
C3 C4 1.402(5) .
C3 Th1 2.852(4) .
C3 H3 0.9300 .
C4 C5 1.399(5) .
C4 C14 1.531(5) .
C4 Th1 2.785(4) .
C5 Th1 2.790(3) .
C5 H5 0.9300 .
C6 C7 1.530(6) .
C6 C8 1.532(5) .
C6 C9 1.540(5) .
C7 H7A 0.9600 .
C7 H7B 0.9600 .
C7 H7C 0.9600 .
C8 H8A 0.9600 .
C8 H8B 0.9600 .
C8 H8C 0.9600 .
C9 H9A 0.9600 .
C9 H9B 0.9600 .
C9 H9C 0.9600 .
C10 C13 1.531(6) .
C10 C11 1.536(6) .
C10 C12 1.541(5) .
C11 H11A 0.9600 .
C11 H11B 0.9600 .
C11 H11C 0.9600 .
C12 H12A 0.9600 .
C12 H12B 0.9600 .
C12 H12C 0.9600 .
C13 H13A 0.9600 .
C13 H13B 0.9600 .
C13 H13C 0.9600 .
C14 C17 1.507(6) .
C14 C16 1.525(5) .
C14 C15 1.527(6) .
C15 H15A 0.9600 .
C15 H15B 0.9600 .
C15 H15C 0.9600 .
C16 H16A 0.9600 .
C16 H16B 0.9600 .
C16 H16C 0.9600 .
C17 H17A 0.9600 .
C17 H17B 0.9600 .
C17 H17C 0.9600 .
C18 O1 1.427(4) .
C18 O1 1.427(4) 5_675
C18 C19 1.528(5) 5_675
C18 C19 1.528(5) .
C18 Th1 2.741(6) .
C19 C24 1.364(7) .
C19 C20 1.394(6) .
C20 C21 1.386(7) .
C20 H20 0.9300 .
C21 C22 1.372(8) .
C21 H21 0.9300 .
C22 C23 1.358(8) .
C22 H22 0.9300 .
C23 C24 1.395(6) .
C23 H23 0.9300 .
C24 H24 0.9300 .
O1 Th1 2.202(3) .
Th1 O1 2.202(3) 5_675
Th1 C4 2.785(4) 5_675
Th1 C5 2.790(3) 5_675
Th1 C3 2.852(4) 5_675
Th1 C1 2.962(4) 5_675
